data_7128219
loop_
_publ_author_name
'Ward, Jas S.'
'Frontera, Antonio'
'Rissanen, Kari'

_publ_section_title
;
 Nucleophilic iodonium interactions (NIIs) in 2-coordinate iodine(I) and
 silver(I) complexes.
;
_journal_issue 41
_journal_name_full 'Chemical communications (Cambridge, England)'
_journal_page_first 5094
_journal_page_last 5097
_journal_paper_doi 10.1039/d1cc01505b
_journal_volume 57
_journal_year 2021
_chemical_formula_moiety 'C12 H14 I N2, F6 P'
_chemical_formula_sum 'C12 H14 F6 I N2 P'
_chemical_formula_weight 458.12
_space_group_crystal_system orthorhombic
_space_group_IT_number 61
_space_group_name_Hall '-P 2ac 2ab'
_space_group_name_H-M_alt 'P b c a'
_atom_sites_solution_hydrogens geom
_atom_sites_solution_primary dual
_audit_creation_date 2020-12-06
_audit_creation_method
;
Olex2 1.2
(compiled 2018.05.29 svn.r3508 for OlexSys, GUI svn.r5506)
;
_audit_update_record
;
2021-02-24 deposited with the CCDC.	2021-04-20 downloaded from the CCDC.
;
_cell_angle_alpha 90
_cell_angle_beta 90
_cell_angle_gamma 90
_cell_formula_units_Z 8
_cell_length_a 11.6037(5)
_cell_length_b 12.4587(3)
_cell_length_c 22.3220(9)
_cell_measurement_reflns_used 4154
_cell_measurement_temperature 170
_cell_measurement_theta_max 27.878
_cell_measurement_theta_min 0.407
_cell_volume 3227.0(2)
_computing_cell_refinement 'DENZO/SCALEPACK (Otwinowski & Minor, 1997)'
_computing_data_collection 'COLLECT (Nonius, 2001).'
_computing_data_reduction 'DENZO/SCALEPACK (Otwinowski & Minor, 1997)'
_computing_molecular_graphics 'Olex2 (Dolomanov et al., 2009)'
_computing_publication_material 'Olex2 (Dolomanov et al., 2009)'
_computing_structure_refinement 'ShelXL (Sheldrick, 2015)'
_computing_structure_solution 'ShelXT (Sheldrick, 2015)'
_diffrn_ambient_temperature 170
_diffrn_measured_fraction_theta_full 0.998
_diffrn_measured_fraction_theta_max 0.998
_diffrn_measurement_device_type 'Bruker APEX-II CCD'
_diffrn_measurement_method '\w scans'
_diffrn_radiation_monochromator graphite
_diffrn_radiation_type MoK\a
_diffrn_radiation_wavelength 0.71073
_diffrn_reflns_av_R_equivalents 0.0538
_diffrn_reflns_av_unetI/netI 0.0522
_diffrn_reflns_Laue_measured_fraction_full 0.998
_diffrn_reflns_Laue_measured_fraction_max 0.998
_diffrn_reflns_limit_h_max 11
_diffrn_reflns_limit_h_min -14
_diffrn_reflns_limit_k_max 15
_diffrn_reflns_limit_k_min -15
_diffrn_reflns_limit_l_max 28
_diffrn_reflns_limit_l_min -14
_diffrn_reflns_number 15565
_diffrn_reflns_point_group_measured_fraction_full 0.998
_diffrn_reflns_point_group_measured_fraction_max 0.998
_diffrn_reflns_theta_full 25.242
_diffrn_reflns_theta_max 27.100
_diffrn_reflns_theta_min 1.825
_diffrn_standards_number 0
_exptl_absorpt_coefficient_mu 2.141
_exptl_absorpt_correction_T_max 0.7457
_exptl_absorpt_correction_T_min 0.4954
_exptl_absorpt_correction_type multi-scan
_exptl_absorpt_process_details
'SADABS-2012/1 (Bruker,2012) was used for absorption correction. wR2(int) was 0.1037 before and 0.0761 after correction. The Ratio of minimum to maximum transmission is 0.6643. The \l/2 correction factor is 0.0015.'
_exptl_crystal_colour colourless
_exptl_crystal_colour_primary colourless
_exptl_crystal_density_diffrn 1.886
_exptl_crystal_description block
_exptl_crystal_F_000 1776
_exptl_crystal_recrystallization_method 'Re-crystallisation from solvent: DCM/pentane'
_exptl_crystal_size_max 0.36
_exptl_crystal_size_mid 0.16
_exptl_crystal_size_min 0.08
_refine_diff_density_max 0.659
_refine_diff_density_min -0.803
_refine_diff_density_rms 0.296
_refine_ls_extinction_method none
_refine_ls_goodness_of_fit_ref 1.126
_refine_ls_hydrogen_treatment constr
_refine_ls_matrix_type full
_refine_ls_number_parameters 201
_refine_ls_number_reflns 3542
_refine_ls_number_restraints 0
_refine_ls_restrained_S_all 1.126
_refine_ls_R_factor_all 0.0621
_refine_ls_R_factor_gt 0.0404
_refine_ls_shift/su_max 0.000
_refine_ls_shift/su_mean 0.000
_refine_ls_structure_factor_coef Fsqd
_refine_ls_weighting_details 'w=1/[\s^2^(Fo^2^)+(0.0576P)^2^+1.7161P] where P=(Fo^2^+2Fc^2^)/3'
_refine_ls_weighting_scheme calc
_refine_ls_wR_factor_gt 0.1037
_refine_ls_wR_factor_ref 0.1222
_reflns_Friedel_coverage 0.000
_reflns_number_gt 2665
_reflns_number_total 3542
_reflns_threshold_expression 'I > 2\s(I)'
_cod_data_source_file d1cc01505b2.cif
_cod_data_source_block 2b
_cod_depositor_comments 'Adding full bibliography for 7128218--7128225.cif.'
_cod_database_code 7128219
_shelxl_version_number 2014/6
_shelx_space_group_comment
;
The symmetry employed for this shelxl refinement is uniquely defined
by the following loop, which should always be used as a source of
symmetry information in preference to the above space-group names.
They are only intended as comments.
;
_shelx_estimated_absorpt_t_max 0.847
_shelx_estimated_absorpt_t_min 0.513
_olex2_refinement_description
;
1. Fixed Uiso
 At 1.2 times of:
  All C(H) groups
 At 1.5 times of:
  All C(H,H,H) groups
2.a Aromatic/amide H refined with riding coordinates:
 C2(H2), C3(H3), C5(H5), C6(H6), C12(H12), C13(H13), C15(H15), C16(H16)
2.b Idealised Me refined as rotating group:
 C7(H7A,H7B,H7C), C17(H17A,H17B,H17C)
;
_olex2_submission_special_instructions 'No special instructions were received'

loop_
_space_group_symop_operation_xyz
'x, y, z'
'-x+1/2, -y, z+1/2'
'-x, y+1/2, -z+1/2'
'x+1/2, -y+1/2, -z'
'-x, -y, -z'
'x-1/2, y, -z-1/2'
'x, -y-1/2, z-1/2'
'-x-1/2, y-1/2, z'

loop_
_atom_site_label
_atom_site_type_symbol
_atom_site_fract_x
_atom_site_fract_y
_atom_site_fract_z
_atom_site_U_iso_or_equiv
_atom_site_adp_type
_atom_site_occupancy
_atom_site_site_symmetry_order
_atom_site_calc_flag
_atom_site_refinement_flags_posn
_atom_site_refinement_flags_adp
_atom_site_refinement_flags_occupancy
_atom_site_disorder_assembly
_atom_site_disorder_group
I1 I 0.72266(3) 0.60442(2) 0.49183(2) 0.04079(14) Uani 1 1 d . . . . .
P101 P 0.95890(11) 0.79142(10) 0.35914(5) 0.0406(3) Uani 1 1 d . . . . .
F102 F 0.8508(3) 0.7157(3) 0.35340(17) 0.0931(12) Uani 1 1 d . . . . .
F103 F 0.8933(4) 0.8619(3) 0.40639(18) 0.0955(13) Uani 1 1 d . . . . .
F104 F 1.0659(4) 0.8680(3) 0.3636(2) 0.0945(13) Uani 1 1 d . . . . .
F105 F 1.0239(3) 0.7213(3) 0.31089(16) 0.0911(12) Uani 1 1 d . . . . .
F106 F 0.9080(3) 0.8631(3) 0.30646(15) 0.0680(9) Uani 1 1 d . . . . .
F107 F 1.0100(3) 0.7200(3) 0.41163(15) 0.0760(10) Uani 1 1 d . . . . .
N1 N 0.8660(4) 0.5888(3) 0.56033(18) 0.0410(9) Uani 1 1 d . . . . .
N11 N 0.5777(3) 0.6201(3) 0.42651(18) 0.0384(9) Uani 1 1 d . . . . .
C2 C 0.9772(4) 0.6055(3) 0.5461(2) 0.0423(11) Uani 1 1 d . . . . .
H2 H 0.9972 0.6207 0.5058 0.051 Uiso 1 1 calc R . . . .
C3 C 1.0624(4) 0.6009(3) 0.5887(2) 0.0451(12) Uani 1 1 d . . . . .
H3 H 1.1401 0.6137 0.5775 0.054 Uiso 1 1 calc R . . . .
C4 C 1.0359(4) 0.5777(4) 0.6483(2) 0.0442(12) Uani 1 1 d . . . . .
C5 C 0.9200(4) 0.5614(4) 0.6620(2) 0.0440(11) Uani 1 1 d . . . . .
H5 H 0.8976 0.5457 0.7020 0.053 Uiso 1 1 calc R . . . .
C6 C 0.8387(4) 0.5681(3) 0.6179(2) 0.0435(11) Uani 1 1 d . . . . .
H6 H 0.7600 0.5577 0.6281 0.052 Uiso 1 1 calc R . . . .
C7 C 1.1271(5) 0.5720(5) 0.6954(3) 0.0608(15) Uani 1 1 d . . . . .
H7A H 1.0912 0.5761 0.7351 0.091 Uiso 1 1 calc GR . . . .
H7B H 1.1808 0.6321 0.6904 0.091 Uiso 1 1 calc GR . . . .
H7C H 1.1691 0.5041 0.6917 0.091 Uiso 1 1 calc GR . . . .
C12 C 0.5971(4) 0.6237(4) 0.3672(2) 0.0431(11) Uani 1 1 d . . . . .
H12 H 0.6736 0.6154 0.3527 0.052 Uiso 1 1 calc R . . . .
C13 C 0.5092(4) 0.6389(4) 0.3271(2) 0.0450(12) Uani 1 1 d . . . . .
H13 H 0.5254 0.6409 0.2854 0.054 Uiso 1 1 calc R . . . .
C14 C 0.3960(4) 0.6516(3) 0.3470(2) 0.0409(11) Uani 1 1 d . . . . .
C15 C 0.3774(4) 0.6464(3) 0.4086(2) 0.0417(11) Uani 1 1 d . . . . .
H15 H 0.3015 0.6535 0.4241 0.050 Uiso 1 1 calc R . . . .
C16 C 0.4685(4) 0.6310(3) 0.4468(2) 0.0412(11) Uani 1 1 d . . . . .
H16 H 0.4546 0.6278 0.4887 0.049 Uiso 1 1 calc R . . . .
C17 C 0.2990(5) 0.6694(4) 0.3036(3) 0.0533(13) Uani 1 1 d . . . . .
H17A H 0.2796 0.6015 0.2839 0.080 Uiso 1 1 calc GR . . . .
H17B H 0.3226 0.7220 0.2734 0.080 Uiso 1 1 calc GR . . . .
H17C H 0.2314 0.6965 0.3252 0.080 Uiso 1 1 calc GR . . . .

loop_
_atom_site_aniso_label
_atom_site_aniso_U_11
_atom_site_aniso_U_22
_atom_site_aniso_U_33
_atom_site_aniso_U_23
_atom_site_aniso_U_13
_atom_site_aniso_U_12
I1 0.0500(2) 0.0346(2) 0.0378(2) -0.00157(12) 0.00050(14) -0.00191(12)
P101 0.0397(7) 0.0513(7) 0.0309(6) -0.0032(5) 0.0002(5) -0.0054(5)
F102 0.084(3) 0.114(3) 0.082(3) 0.018(2) -0.014(2) -0.057(2)
F103 0.113(3) 0.121(3) 0.052(2) -0.025(2) 0.009(2) 0.041(3)
F104 0.076(2) 0.114(3) 0.094(3) 0.028(2) -0.040(2) -0.052(2)
F105 0.081(3) 0.128(3) 0.064(2) -0.031(2) 0.004(2) 0.036(2)
F106 0.062(2) 0.087(2) 0.055(2) 0.0187(16) -0.0156(17) -0.0009(17)
F107 0.096(3) 0.080(2) 0.052(2) 0.0183(17) -0.0188(19) 0.0044(18)
N1 0.049(2) 0.0323(18) 0.041(2) -0.0025(15) 0.003(2) -0.0003(17)
N11 0.046(2) 0.0328(18) 0.037(2) -0.0038(15) 0.0044(19) -0.0024(16)
C2 0.049(3) 0.033(2) 0.044(3) -0.0032(19) 0.012(2) 0.003(2)
C3 0.044(3) 0.040(2) 0.052(3) -0.007(2) 0.015(3) 0.000(2)
C4 0.045(3) 0.037(2) 0.051(3) -0.005(2) -0.001(3) 0.006(2)
C5 0.045(3) 0.048(3) 0.040(3) 0.003(2) 0.003(2) -0.004(2)
C6 0.044(3) 0.043(2) 0.044(3) 0.001(2) 0.001(2) -0.007(2)
C7 0.041(3) 0.078(4) 0.063(4) 0.008(3) -0.006(3) 0.004(3)
C12 0.042(3) 0.046(2) 0.041(3) -0.006(2) 0.010(2) 0.000(2)
C13 0.048(3) 0.045(3) 0.041(3) 0.001(2) 0.005(2) -0.005(2)
C14 0.044(3) 0.031(2) 0.048(3) 0.0018(19) 0.001(2) -0.0039(19)
C15 0.049(3) 0.032(2) 0.044(3) -0.0041(19) 0.010(2) -0.006(2)
C16 0.052(3) 0.034(2) 0.037(3) -0.0018(18) 0.007(2) -0.004(2)
C17 0.052(3) 0.057(3) 0.050(3) 0.004(2) 0.002(3) -0.004(2)

loop_
_atom_type_symbol
_atom_type_description
_atom_type_scat_dispersion_real
_atom_type_scat_dispersion_imag
_atom_type_scat_source
C C 0.0033 0.0016 'International Tables Vol C Tables 4.2.6.8 and 6.1.1.4'
H H 0.0000 0.0000 'International Tables Vol C Tables 4.2.6.8 and 6.1.1.4'
F F 0.0171 0.0103 'International Tables Vol C Tables 4.2.6.8 and 6.1.1.4'
I I -0.4742 1.8119 'International Tables Vol C Tables 4.2.6.8 and 6.1.1.4'
N N 0.0061 0.0033 'International Tables Vol C Tables 4.2.6.8 and 6.1.1.4'
P P 0.1023 0.0942 'International Tables Vol C Tables 4.2.6.8 and 6.1.1.4'

loop_
_geom_angle_atom_site_label_1
_geom_angle_atom_site_label_2
_geom_angle_atom_site_label_3
_geom_angle
_geom_angle_site_symmetry_1
_geom_angle_site_symmetry_3
_geom_angle_publ_flag
N11 I1 N1 178.34(14) . . ?
F102 P101 F105 89.6(2) . . ?
F102 P101 F106 88.9(2) . . ?
F102 P101 F107 91.3(2) . . ?
F103 P101 F102 90.2(3) . . ?
F103 P101 F105 179.2(2) . . ?
F103 P101 F106 90.2(2) . . ?
F103 P101 F107 89.9(2) . . ?
F104 P101 F102 178.8(2) . . ?
F104 P101 F103 90.0(3) . . ?
F104 P101 F105 90.1(3) . . ?
F104 P101 F106 90.0(2) . . ?
F104 P101 F107 89.9(2) . . ?
F105 P101 F106 89.1(2) . . ?
F105 P101 F107 90.8(2) . . ?
F107 P101 F106 179.8(2) . . ?
C2 N1 I1 122.1(3) . . ?
C2 N1 C6 118.7(5) . . ?
C6 N1 I1 119.1(3) . . ?
C12 N11 I1 121.3(3) . . ?
C12 N11 C16 119.0(5) . . ?
C16 N11 I1 119.7(3) . . ?
N1 C2 H2 119.3 . . ?
N1 C2 C3 121.4(5) . . ?
C3 C2 H2 119.3 . . ?
C2 C3 H3 119.7 . . ?
C2 C3 C4 120.7(5) . . ?
C4 C3 H3 119.7 . . ?
C3 C4 C7 121.7(5) . . ?
C5 C4 C3 116.9(5) . . ?
C5 C4 C7 121.4(5) . . ?
C4 C5 H5 120.0 . . ?
C6 C5 C4 119.9(5) . . ?
C6 C5 H5 120.0 . . ?
N1 C6 C5 122.4(5) . . ?
N1 C6 H6 118.8 . . ?
C5 C6 H6 118.8 . . ?
C4 C7 H7A 109.5 . . ?
C4 C7 H7B 109.5 . . ?
C4 C7 H7C 109.5 . . ?
H7A C7 H7B 109.5 . . ?
H7A C7 H7C 109.5 . . ?
H7B C7 H7C 109.5 . . ?
N11 C12 H12 119.2 . . ?
N11 C12 C13 121.5(5) . . ?
C13 C12 H12 119.2 . . ?
C12 C13 H13 119.7 . . ?
C12 C13 C14 120.5(5) . . ?
C14 C13 H13 119.7 . . ?
C13 C14 C17 121.1(5) . . ?
C15 C14 C13 117.1(5) . . ?
C15 C14 C17 121.8(5) . . ?
C14 C15 H15 120.0 . . ?
C16 C15 C14 120.0(5) . . ?
C16 C15 H15 120.0 . . ?
N11 C16 C15 121.9(5) . . ?
N11 C16 H16 119.1 . . ?
C15 C16 H16 119.1 . . ?
C14 C17 H17A 109.5 . . ?
C14 C17 H17B 109.5 . . ?
C14 C17 H17C 109.5 . . ?
H17A C17 H17B 109.5 . . ?
H17A C17 H17C 109.5 . . ?
H17B C17 H17C 109.5 . . ?

loop_
_geom_bond_atom_site_label_1
_geom_bond_atom_site_label_2
_geom_bond_distance
_geom_bond_site_symmetry_2
_geom_bond_publ_flag
I1 N1 2.268(4) . ?
I1 N11 2.235(4) . ?
P101 F102 1.575(3) . ?
P101 F103 1.570(4) . ?
P101 F104 1.569(4) . ?
P101 F105 1.579(3) . ?
P101 F106 1.590(3) . ?
P101 F107 1.586(3) . ?
N1 C2 1.344(6) . ?
N1 C6 1.348(6) . ?
N11 C12 1.344(6) . ?
N11 C16 1.352(6) . ?
C2 H2 0.9500 . ?
C2 C3 1.372(7) . ?
C3 H3 0.9500 . ?
C3 C4 1.395(7) . ?
C4 C5 1.394(7) . ?
C4 C7 1.494(7) . ?
C5 H5 0.9500 . ?
C5 C6 1.367(7) . ?
C6 H6 0.9500 . ?
C7 H7A 0.9800 . ?
C7 H7B 0.9800 . ?
C7 H7C 0.9800 . ?
C12 H12 0.9500 . ?
C12 C13 1.371(7) . ?
C13 H13 0.9500 . ?
C13 C14 1.396(7) . ?
C14 C15 1.393(7) . ?
C14 C17 1.502(7) . ?
C15 H15 0.9500 . ?
C15 C16 1.373(7) . ?
C16 H16 0.9500 . ?
C17 H17A 0.9800 . ?
C17 H17B 0.9800 . ?
C17 H17C 0.9800 . ?
